data_1526401
loop_
_publ_author_name
'Roux, M.T.'
'Paillaud, J.L.'
'Marichal, C.'
'Fernandez, C.'
'Baerlocher, C.'
'Chezeau, J.M.'

_publ_section_title
;
 Structural investigation by multinuclear solid state NMR and X-ray
 diffraction of as-synthesized, dehydrated, and calcined Al P O4 - SOD
;
_journal_name_full 'J. Phys. Chem. B'
_journal_page_first 9083
_journal_page_last 9092
_journal_volume 105
_journal_year 2001
_chemical_formula_sum 'C3 H9 Al3 N O14 P3'
_chemical_name_systematic '(Al P O4)3 ((C H3)2 C O N H) (H2 O)'
_space_group_IT_number 9
_symmetry_space_group_name_Hall 'C -2yc'
_symmetry_space_group_name_H-M 'C 1 c 1'
_cell_angle_alpha 90
_cell_angle_beta 95.76
_cell_angle_gamma 90
_cell_formula_units_Z 4
_cell_length_a 12.948
_cell_length_b 12.483
_cell_length_c 8.639
_cell_volume 1389.271
_citation_journal_id_ASTM JPCBFK
_cod_data_source_file Roux_JPCBFK_2001_1436.cif
_cod_data_source_block C3H9Al3N1O14P3
_cod_original_formula_sum 'C3 H9 Al3 N1 O14 P3'
_cod_database_code 1526401

loop_
_symmetry_equiv_pos_as_xyz
x,y,z
x,-y,z+1/2
x+1/2,y+1/2,z
x+1/2,-y+1/2,z+1/2

loop_
_atom_site_label
_atom_site_type_symbol
_atom_site_fract_x
_atom_site_fract_y
_atom_site_fract_z
_atom_site_occupancy
_atom_site_U_iso_or_equiv
H2 H 0.547 0.186 0.414 1 0.0
P3 P+5 0.9322 0.0143 0.6714 1 0.0
O2 O-2 0.8258 0.7549 0.4687 1 0.0
O8 O-2 0.9875 0.0856 0.5622 1 0.0
C3 C 0.7472 0.2115 0.6085 1 0.0
O4 O-2 0.9834 0.6074 0.1016 1 0.0
C2 C 0.7273 0.3061 0.3633 1 0.0
O9 O-2 0.0122 0.2677 0.3834 1 0.0
P2 P+5 0.798525 0.6381 0.4575 1 0.0
P1 P+5 0.0433 0.3756 0.4585 1 0.0
H3 H 0.539 0.314 0.436 1 0.0
H9 H+1 0.646 0.014 0.307 1 0.0
O6 O-2 0.0162 0.0633 0.2413 1 0.0
Al2 Al+3 0.0502 0.1312 0.4122 1 0.0
O3 O-2 0.6601 0.8792 0.5078 1 0.0
H6 H 0.717 0.257 0.268 1 0.0
O7 O-2 0.0123 0.4638 0.3427 1 0.0
C1 C 0.5694 0.2481 0.4819 1 0.0
O13 O 0.7061 0.1657 0.7214 1 0.0
O10 O-2 0.6823 0.6182 0.4611 1 0.0
Al1 Al+3 0.918 0.5196 0.2085 1 0.0
O14 O-2 0.7248 0.0305 0.3291 1 0.0
H4 H 0.544 0.237 0.588 1 0.0
N1 N 0.6808 0.2553 0.4932 1 0.0
O1 O-2 0.8414 0.0479 0.5864 1 0.0
H8 H+1 0.752 0.088 0.269 1 0.0
O5 O-2 0.8564 0.5799 0.5937 1 0.0
H1 H 0.8209 0.223 0.605 1 0.0
O11 O-2 0.8291 0.5908 0.3045 1 0.0
H5 H 0.691 0.381 0.341 1 0.0
O12 O-2 0.8964 0.0836 0.8013 1 0.0
H7 H 0.801 0.317 0.39 1 0.0
Al3 Al+3 0.7816 0.8898 0.407 1 0.0
